data_7124403
loop_
_publ_author_name
'Liu, Zhiliang'
'Xu, Xuebin'
'Xiao, Jiannan'
'Liu, Meiying'

_publ_section_title
;
 A multi-stimuli responsive metallohydrogel applied to chiral recognition,
 poisonous anion adsorption and construction of various chiral
 metal-organic frameworks
;
_journal_name_full 'Chemical Communications'
_journal_paper_doi 10.1039/C9CC07621B
_journal_year 2019
_chemical_absolute_configuration ad
_chemical_formula_sum 'C28 H32 N6 O12 Zn'
_chemical_formula_weight 709.96
_space_group_crystal_system orthorhombic
_space_group_IT_number 19
_space_group_name_Hall 'P 2ac 2ab'
_space_group_name_H-M_alt 'P 21 21 21'
_symmetry_space_group_name_Hall 'P 2ac 2ab'
_symmetry_space_group_name_H-M 'P 21 21 21'
_atom_sites_solution_hydrogens mixed
_audit_creation_method SHELXL-2017/1
_audit_update_record
;
2019-06-26 deposited with the CCDC.    2019-10-28 downloaded from the CCDC.
;
_cell_angle_alpha 90
_cell_angle_beta 90
_cell_angle_gamma 90
_cell_formula_units_Z 4
_cell_length_a 12.246(3)
_cell_length_b 14.757(3)
_cell_length_c 17.563(3)
_cell_measurement_reflns_used 2080
_cell_measurement_temperature 273(2)
_cell_measurement_theta_max 20.25
_cell_measurement_theta_min 2.32
_cell_volume 3173.9(11)
_computing_cell_refinement 'Bruker SAINT'
_computing_data_collection 'Bruker APEX2'
_computing_data_reduction 'Bruker SAINT'
_computing_molecular_graphics 'Bruker SHELXTL'
_computing_publication_material 'Bruker SHELXTL'
_computing_structure_refinement 'SHELXL-2017/1 (Sheldrick, 2017)'
_diffrn_ambient_temperature 273(2)
_diffrn_measured_fraction_theta_full 0.997
_diffrn_measured_fraction_theta_max 0.997
_diffrn_measurement_device_type 'Bruker APEX-II CCD'
_diffrn_measurement_method '\f and \w scans'
_diffrn_radiation_type MoK\a
_diffrn_radiation_wavelength 0.71073
_diffrn_reflns_av_R_equivalents 0.0725
_diffrn_reflns_av_unetI/netI 0.0885
_diffrn_reflns_Laue_measured_fraction_full 0.997
_diffrn_reflns_Laue_measured_fraction_max 0.997
_diffrn_reflns_limit_h_max 14
_diffrn_reflns_limit_h_min -14
_diffrn_reflns_limit_k_max 15
_diffrn_reflns_limit_k_min -17
_diffrn_reflns_limit_l_max 16
_diffrn_reflns_limit_l_min -20
_diffrn_reflns_number 17932
_diffrn_reflns_point_group_measured_fraction_full 0.998
_diffrn_reflns_point_group_measured_fraction_max 0.998
_diffrn_reflns_theta_full 25.018
_diffrn_reflns_theta_max 25.018
_diffrn_reflns_theta_min 1.802
_exptl_absorpt_coefficient_mu 0.846
_exptl_absorpt_correction_T_max 0.8160
_exptl_absorpt_correction_T_min 0.7823
_exptl_absorpt_correction_type multi-scan
_exptl_absorpt_process_details sadabs
_exptl_crystal_colour colorless
_exptl_crystal_density_diffrn 1.486
_exptl_crystal_description rod
_exptl_crystal_F_000 1472
_exptl_crystal_size_max 0.300
_exptl_crystal_size_mid 0.200
_exptl_crystal_size_min 0.100
_refine_diff_density_max 0.538
_refine_diff_density_min -0.587
_refine_diff_density_rms 0.075
_refine_ls_abs_structure_details
;
 Refined as an inversion twin.
;
_refine_ls_abs_structure_Flack 0.02(3)
_refine_ls_extinction_method none
_refine_ls_goodness_of_fit_ref 1.027
_refine_ls_hydrogen_treatment constr
_refine_ls_matrix_type full
_refine_ls_number_parameters 435
_refine_ls_number_reflns 5593
_refine_ls_number_restraints 6
_refine_ls_restrained_S_all 1.031
_refine_ls_R_factor_all 0.0900
_refine_ls_R_factor_gt 0.0567
_refine_ls_shift/su_max 0.000
_refine_ls_shift/su_mean 0.000
_refine_ls_structure_factor_coef Fsqd
_refine_ls_weighting_details 'w=1/[\s^2^(Fo^2^)+(0.0719P)^2^] where P=(Fo^2^+2Fc^2^)/3'
_refine_ls_weighting_scheme calc
_refine_ls_wR_factor_gt 0.1332
_refine_ls_wR_factor_ref 0.1513
_reflns_Friedel_coverage 0.780
_reflns_Friedel_fraction_full 1.000
_reflns_Friedel_fraction_max 1.000
_reflns_number_gt 3933
_reflns_number_total 5593
_reflns_threshold_expression 'I > 2\s(I)'
_cod_data_source_file c9cc07621b2.cif
_cod_data_source_block 1_CCDC1
_cod_original_cell_volume 3174.0(11)
_cod_database_code 7124403
_shelx_shelxl_version_number 2017/1
_shelx_space_group_comment
;
The symmetry employed for this shelxl refinement is uniquely defined
by the following loop, which should always be used as a source of
symmetry information in preference to the above space-group names.
They are only intended as comments.
;
_shelx_estimated_absorpt_t_min 0.786
_shelx_estimated_absorpt_t_max 0.920

loop_
_space_group_symop_operation_xyz
'x, y, z'
'-x+1/2, -y, z+1/2'
'-x, y+1/2, -z+1/2'
'x+1/2, -y+1/2, -z'

loop_
_atom_site_label
_atom_site_type_symbol
_atom_site_fract_x
_atom_site_fract_y
_atom_site_fract_z
_atom_site_U_iso_or_equiv
_atom_site_adp_type
_atom_site_occupancy
_atom_site_site_symmetry_order
_atom_site_calc_flag
_atom_site_refinement_flags_posn
_atom_site_refinement_flags_adp
_atom_site_refinement_flags_occupancy
_atom_site_disorder_assembly
_atom_site_disorder_group
Zn1 Zn 0.54420(8) 0.25570(6) -0.00473(4) 0.0352(3) Uani 1 1 d . . . . .
N1 N 0.4703(6) 0.1753(5) -0.0813(3) 0.0391(16) Uani 1 1 d . . . . .
N2 N 0.4557(6) 0.3242(4) 0.0726(3) 0.0350(15) Uani 1 1 d . . . . .
N4 N 0.6484(5) 0.5404(4) -0.1723(3) 0.0370(16) Uani 1 1 d . . . . .
H4A H 0.577968 0.553057 -0.165818 0.044 Uiso 1 1 d R U . . .
N5 N 0.6230(5) 0.0032(4) 0.1849(3) 0.0363(16) Uani 1 1 d . . . . .
H5B H 0.560245 -0.022830 0.171775 0.044 Uiso 1 1 d R U . . .
N6 N 0.4569(7) 0.6958(5) 0.8072(4) 0.0496(18) Uani 1 1 d . . . . .
N7 N 0.3999(6) 0.8565(5) 0.1783(4) 0.0488(19) Uani 1 1 d . . . . .
O1 O 0.6525(5) 0.1744(4) 0.0426(3) 0.0423(14) Uani 1 1 d . . . . .
O2 O 0.5056(5) 0.1142(5) 0.0962(4) 0.0489(17) Uani 1 1 d . . . . .
O4 O 0.5109(5) 0.4116(4) -0.1115(4) 0.0487(17) Uani 1 1 d . . . . .
O3 O 0.6462(5) 0.3440(4) -0.0480(3) 0.0442(15) Uani 1 1 d . . . . .
O5 O 0.4342(5) 0.6175(5) 0.8240(4) 0.0642(19) Uani 1 1 d . . . . .
O6 O 0.5521(6) 0.7243(5) 0.8199(4) 0.073(2) Uani 1 1 d . . . . .
O7 O 0.3909(6) 0.7476(6) 0.7768(4) 0.090(2) Uani 1 1 d . . . . .
O8 O 0.4069(5) 0.9386(4) 0.1734(4) 0.0557(17) Uani 1 1 d . . . . .
O9 O 0.3067(5) 0.8202(4) 0.1822(4) 0.0646(19) Uani 1 1 d . . . . .
O10 O 0.4817(6) 0.8072(5) 0.1771(4) 0.071(2) Uani 1 1 d . . . . .
O11 O 0.6170(7) 0.8768(5) 0.7422(4) 0.081(2) Uani 1 1 d . . . . .
H11C H 0.576688 0.885721 0.703533 0.097 Uiso 1 1 d R U . . .
H11D H 0.594522 0.829641 0.765123 0.097 Uiso 1 1 d R U . . .
H11B H 0.683061 0.869911 0.728473 0.097 Uiso 1 1 d R U . . .
C1 C 0.5276(8) 0.1050(6) -0.1081(5) 0.043(2) Uani 1 1 d . . . . .
H1 H 0.597260 0.095019 -0.088745 0.052 Uiso 1 1 calc R U . . .
C2 C 0.4886(7) 0.0466(6) -0.1631(4) 0.043(2) Uani 1 1 d . . . . .
H2 H 0.532328 -0.000165 -0.181165 0.052 Uiso 1 1 calc R U . . .
C3 C 0.3830(7) 0.0583(6) -0.1913(4) 0.0379(19) Uani 1 1 d . . . . .
C4 C 0.3227(8) 0.1302(6) -0.1628(5) 0.051(2) Uani 1 1 d . . . . .
H4 H 0.252388 0.140643 -0.180888 0.061 Uiso 1 1 calc R U . . .
C5 C 0.3662(7) 0.1864(6) -0.1078(5) 0.045(2) Uani 1 1 d . . . . .
H5C H 0.323566 0.233081 -0.088274 0.053 Uiso 1 1 calc R U . . .
C6 C 0.6913(7) -0.0300(5) 0.0530(4) 0.0356(19) Uani 1 1 d . . . . .
C7 C 0.6059(8) -0.0818(6) 0.0267(5) 0.054(3) Uani 1 1 d . . . . .
H7A H 0.537108 -0.074400 0.048194 0.065 Uiso 1 1 calc R U . . .
C8 C 0.6195(9) -0.1440(7) -0.0304(6) 0.064(3) Uani 1 1 d . . . . .
H8 H 0.559999 -0.178323 -0.046315 0.076 Uiso 1 1 calc R U . . .
C9 C 0.7181(10) -0.1567(8) -0.0644(6) 0.072(3) Uani 1 1 d . . . . .
H9A H 0.726986 -0.198603 -0.103497 0.087 Uiso 1 1 calc R U . . .
C10 C 0.8029(10) -0.1058(10) -0.0391(7) 0.100(5) Uani 1 1 d . . . . .
H10A H 0.871347 -0.114705 -0.060813 0.120 Uiso 1 1 calc R U . . .
C11 C 0.7922(8) -0.0402(8) 0.0185(5) 0.063(3) Uani 1 1 d . . . . .
H11 H 0.851364 -0.004679 0.033109 0.075 Uiso 1 1 calc R U . . .
C12 C 0.6767(6) 0.0404(5) 0.1135(4) 0.0342(18) Uani 1 1 d . . . . .
H12 H 0.748141 0.065814 0.126767 0.041 Uiso 1 1 calc R U . . .
C13 C 0.6035(7) 0.1158(5) 0.0840(4) 0.0356(19) Uani 1 1 d . . . . .
C14 C 0.3634(7) 0.2902(6) 0.1032(4) 0.043(2) Uani 1 1 d . . . . .
H14 H 0.330221 0.240850 0.079772 0.052 Uiso 1 1 calc R U . . .
C15 C 0.3164(7) 0.3260(6) 0.1677(5) 0.043(2) Uani 1 1 d . . . . .
H15 H 0.253582 0.299696 0.187580 0.052 Uiso 1 1 calc R U . . .
C16 C 0.3618(7) 0.4008(5) 0.2033(4) 0.0370(19) Uani 1 1 d . . . . .
C17 C 0.4531(8) 0.4384(6) 0.1678(5) 0.048(2) Uani 1 1 d . . . . .
H17 H 0.484847 0.490851 0.187144 0.057 Uiso 1 1 calc R U . . .
C18 C 0.4956(7) 0.3979(5) 0.1047(5) 0.039(2) Uani 1 1 d . . . . .
H18 H 0.557109 0.424006 0.082747 0.047 Uiso 1 1 calc R U . . .
C19 C 0.6081(8) 0.5911(6) -0.0087(6) 0.056(2) Uani 1 1 d . . . . .
H19 H 0.540522 0.586323 -0.032622 0.067 Uiso 1 1 calc R U . . .
C20 C 0.6960(7) 0.5432(6) -0.0361(4) 0.040(2) Uani 1 1 d . . . . .
C21 C 0.7970(8) 0.5479(6) 0.0008(5) 0.056(2) Uani 1 1 d . . . . .
H21 H 0.855879 0.513626 -0.016279 0.067 Uiso 1 1 calc R U . . .
C22 C 0.8080(10) 0.6051(8) 0.0642(6) 0.070(3) Uani 1 1 d . . . . .
H22 H 0.875270 0.610111 0.088483 0.084 Uiso 1 1 calc R U . . .
C23 C 0.7207(11) 0.6535(7) 0.0905(6) 0.071(3) Uani 1 1 d . . . . .
H23 H 0.728441 0.691240 0.132615 0.085 Uiso 1 1 calc R U . . .
C24 C 0.6200(10) 0.6461(7) 0.0540(5) 0.062(3) Uani 1 1 d . . . . .
H24 H 0.560446 0.678606 0.072225 0.074 Uiso 1 1 calc R U . . .
C25 C 0.6856(6) 0.4830(5) -0.1059(4) 0.0347(19) Uani 1 1 d . . . . .
H25 H 0.757260 0.457088 -0.117712 0.042 Uiso 1 1 calc R U . . .
C26 C 0.6056(7) 0.4063(5) -0.0897(4) 0.0337(18) Uani 1 1 d . . . . .
C29 C 0.6615(8) 0.4972(6) -0.2479(4) 0.044(2) Uani 1 1 d . . . . .
H29A H 0.622877 0.439846 -0.248720 0.053 Uiso 1 1 calc R U . . .
H29B H 0.738164 0.485419 -0.257423 0.053 Uiso 1 1 calc R U . . .
C30 C 0.3085(7) 0.4356(6) 0.2735(5) 0.050(2) Uani 1 1 d . . . . .
H30A H 0.292853 0.385121 0.307069 0.060 Uiso 1 1 calc R U . . .
H30B H 0.239492 0.463604 0.259836 0.060 Uiso 1 1 calc R U . . .
O12 O 0.6616(10) 0.1498(8) 0.2617(7) 0.080(4) Uani 0.629(11) 1 d . U P A 1
H12C H 0.661638 0.206873 0.255122 0.096 Uiso 0.629(11) 1 d R U P A 1
H12D H 0.643528 0.124063 0.220232 0.096 Uiso 0.629(11) 1 d R U P A 1
O12' O 0.4155(14) 0.1278(9) 0.2491(8) 0.055(6) Uani 0.371(11) 1 d . . P A 2
H12F H 0.402267 0.071469 0.244685 0.066 Uiso 0.371(11) 1 d R U P A 2
H12G H 0.446157 0.145169 0.208235 0.066 Uiso 0.371(11) 1 d R U P A 2
H12E H 0.355298 0.155829 0.253935 0.066 Uiso 0.371(11) 1 d R U P A 2

loop_
_atom_site_aniso_label
_atom_site_aniso_U_11
_atom_site_aniso_U_22
_atom_site_aniso_U_33
_atom_site_aniso_U_23
_atom_site_aniso_U_13
_atom_site_aniso_U_12
Zn1 0.0427(5) 0.0332(5) 0.0295(4) -0.0022(4) 0.0025(4) -0.0015(5)
N1 0.046(4) 0.038(4) 0.033(4) -0.003(3) 0.001(3) -0.002(4)
N2 0.036(4) 0.039(4) 0.030(3) 0.000(3) 0.004(3) -0.001(4)
N4 0.040(4) 0.039(4) 0.032(4) 0.005(3) 0.002(3) 0.005(3)
N5 0.033(4) 0.041(4) 0.035(4) 0.012(3) -0.002(3) -0.003(3)
N6 0.047(5) 0.059(5) 0.043(4) -0.007(3) -0.001(4) 0.012(5)
N7 0.046(5) 0.045(5) 0.056(5) 0.006(4) 0.000(4) -0.005(4)
O1 0.051(4) 0.035(3) 0.041(3) 0.010(3) 0.002(3) -0.005(3)
O2 0.031(3) 0.056(4) 0.060(4) 0.011(3) 0.005(3) 0.002(3)
O4 0.034(4) 0.053(4) 0.059(4) 0.006(3) -0.005(3) -0.008(3)
O3 0.045(4) 0.039(3) 0.048(4) 0.011(3) 0.005(3) -0.001(3)
O5 0.049(4) 0.063(5) 0.080(5) 0.000(4) 0.008(4) -0.013(4)
O6 0.049(4) 0.061(5) 0.108(6) 0.010(4) -0.024(4) -0.009(4)
O7 0.060(5) 0.103(6) 0.107(6) 0.002(5) -0.031(4) 0.023(5)
O8 0.042(4) 0.033(4) 0.092(5) 0.007(3) -0.006(3) -0.005(3)
O9 0.046(4) 0.048(4) 0.099(5) 0.001(4) -0.001(4) -0.013(3)
O10 0.054(5) 0.059(5) 0.100(6) -0.003(4) 0.007(4) 0.013(4)
O11 0.087(6) 0.077(5) 0.079(5) 0.005(4) -0.014(5) -0.011(5)
C1 0.048(6) 0.044(5) 0.038(5) -0.008(4) -0.003(4) 0.006(5)
C2 0.052(5) 0.043(5) 0.036(5) -0.009(4) 0.002(4) 0.005(4)
C3 0.042(5) 0.043(5) 0.029(4) -0.005(4) -0.001(4) -0.004(4)
C4 0.052(6) 0.057(6) 0.044(5) -0.011(4) -0.005(4) 0.008(5)
C5 0.038(5) 0.053(6) 0.042(5) -0.014(4) -0.005(4) 0.013(4)
C6 0.038(5) 0.038(5) 0.031(4) 0.004(3) -0.001(4) 0.002(4)
C7 0.045(5) 0.053(6) 0.064(7) -0.012(5) 0.008(5) 0.004(5)
C8 0.064(7) 0.062(7) 0.065(7) -0.014(5) -0.006(6) -0.004(6)
C9 0.073(8) 0.077(8) 0.067(7) -0.027(6) 0.004(6) 0.010(7)
C10 0.052(7) 0.153(14) 0.094(10) -0.051(9) 0.020(7) 0.005(9)
C11 0.036(5) 0.098(8) 0.055(6) -0.014(5) 0.009(5) -0.007(6)
C12 0.029(4) 0.041(5) 0.033(4) 0.009(3) 0.001(3) -0.004(4)
C13 0.047(6) 0.029(5) 0.030(4) 0.000(3) -0.003(4) -0.002(4)
C14 0.045(5) 0.042(5) 0.043(5) -0.015(4) -0.008(4) -0.002(4)
C15 0.034(5) 0.051(5) 0.045(5) -0.011(4) 0.006(4) -0.005(4)
C16 0.038(5) 0.038(5) 0.034(4) -0.011(3) 0.004(4) 0.001(4)
C17 0.056(5) 0.044(5) 0.043(5) -0.013(4) -0.002(5) -0.018(5)
C18 0.053(6) 0.026(4) 0.038(5) -0.006(3) 0.007(4) -0.009(4)
C19 0.062(6) 0.051(6) 0.054(6) 0.002(5) -0.006(5) -0.002(5)
C20 0.042(5) 0.038(5) 0.039(5) 0.012(4) -0.002(4) -0.002(4)
C21 0.057(6) 0.057(6) 0.053(6) 0.008(5) -0.020(6) -0.005(5)
C22 0.077(8) 0.083(8) 0.051(6) 0.009(6) -0.026(6) -0.019(7)
C23 0.098(9) 0.065(8) 0.048(6) -0.005(5) -0.009(6) -0.017(7)
C24 0.067(7) 0.065(7) 0.052(6) -0.004(5) -0.001(5) -0.008(6)
C25 0.032(5) 0.032(5) 0.041(5) 0.009(3) -0.003(4) 0.000(4)
C26 0.042(5) 0.032(5) 0.027(4) 0.002(3) 0.003(4) -0.003(4)
C29 0.054(6) 0.042(5) 0.037(5) 0.004(4) 0.002(4) 0.007(4)
C30 0.052(6) 0.054(6) 0.045(5) -0.020(4) 0.006(4) -0.009(5)
O12 0.083(5) 0.075(5) 0.081(5) -0.012(3) -0.006(3) 0.000(3)
O12' 0.098(16) 0.025(8) 0.042(9) 0.013(7) 0.048(9) 0.015(8)

loop_
_atom_type_symbol
_atom_type_description
_atom_type_scat_dispersion_real
_atom_type_scat_dispersion_imag
_atom_type_scat_source
C C 0.0033 0.0016 'International Tables Vol C Tables 4.2.6.8 and 6.1.1.4'
H H 0.0000 0.0000 'International Tables Vol C Tables 4.2.6.8 and 6.1.1.4'
N N 0.0061 0.0033 'International Tables Vol C Tables 4.2.6.8 and 6.1.1.4'
O O 0.0106 0.0060 'International Tables Vol C Tables 4.2.6.8 and 6.1.1.4'
Zn Zn 0.2839 1.4301 'International Tables Vol C Tables 4.2.6.8 and 6.1.1.4'

loop_
_geom_angle_atom_site_label_1
_geom_angle_atom_site_label_2
_geom_angle_atom_site_label_3
_geom_angle
_geom_angle_site_symmetry_1
_geom_angle_site_symmetry_3
O3 Zn1 O1 98.0(3) . .
O3 Zn1 N1 114.9(2) . .
O1 Zn1 N1 103.1(3) . .
O3 Zn1 N2 105.8(2) . .
O1 Zn1 N2 112.6(2) . .
N1 Zn1 N2 120.4(3) . .
C1 N1 C5 117.5(7) . .
C1 N1 Zn1 117.2(6) . .
C5 N1 Zn1 125.3(5) . .
C18 N2 C14 116.6(7) . .
C18 N2 Zn1 120.2(6) . .
C14 N2 Zn1 122.2(5) . .
C29 N4 C25 114.7(6) . .
C30 N5 C12 113.7(6) 3_645 .
O5 N6 O7 122.7(9) . .
O5 N6 O6 118.8(8) . .
O7 N6 O6 118.4(8) . .
O8 N7 O10 121.8(8) . .
O8 N7 O9 119.3(8) . .
O10 N7 O9 118.9(7) . .
C13 O1 Zn1 109.6(5) . .
C26 O3 Zn1 117.0(5) . .
N1 C1 C2 123.3(8) . .
C1 C2 C3 119.5(8) . .
C4 C3 C2 117.4(7) . .
C4 C3 C29 121.5(8) . 3_644
C2 C3 C29 121.0(8) . 3_644
C5 C4 C3 120.4(8) . .
N1 C5 C4 121.8(8) . .
C7 C6 C11 118.1(8) . .
C7 C6 C12 122.2(7) . .
C11 C6 C12 119.5(8) . .
C8 C7 C6 121.8(9) . .
C9 C8 C7 121.4(10) . .
C10 C9 C8 117.3(10) . .
C9 C10 C11 123.1(11) . .
C6 C11 C10 118.2(10) . .
C6 C12 N5 112.8(6) . .
C6 C12 C13 109.7(6) . .
N5 C12 C13 106.9(6) . .
O2 C13 O1 125.0(8) . .
O2 C13 C12 120.5(8) . .
O1 C13 C12 114.3(7) . .
N2 C14 C15 122.4(7) . .
C14 C15 C16 120.7(8) . .
C15 C16 C17 115.9(7) . .
C15 C16 C30 118.3(7) . .
C17 C16 C30 125.8(7) . .
C18 C17 C16 119.7(8) . .
N2 C18 C17 124.6(8) . .
C20 C19 C24 119.9(10) . .
C19 C20 C21 120.4(9) . .
C19 C20 C25 121.1(8) . .
C21 C20 C25 118.5(8) . .
C20 C21 C22 118.8(10) . .
C23 C22 C21 120.5(10) . .
C22 C23 C24 119.7(10) . .
C19 C24 C23 120.6(11) . .
N4 C25 C20 108.7(6) . .
N4 C25 C26 111.5(6) . .
C20 C25 C26 109.8(6) . .
O4 C26 O3 126.5(8) . .
O4 C26 C25 120.1(7) . .
O3 C26 C25 113.1(7) . .
N4 C29 C3 109.9(7) . 3_654
C16 C30 N5 112.9(7) . 3_655

loop_
_geom_bond_atom_site_label_1
_geom_bond_atom_site_label_2
_geom_bond_distance
_geom_bond_site_symmetry_2
Zn1 O3 1.958(5) .
Zn1 O1 1.972(6) .
Zn1 N1 2.008(6) .
Zn1 N2 2.011(6) .
N1 C1 1.339(10) .
N1 C5 1.367(11) .
N2 C18 1.318(10) .
N2 C14 1.348(10) .
N4 C29 1.481(10) .
N4 C25 1.512(9) .
N5 C30 1.494(10) 3_645
N5 C12 1.519(9) .
N6 O5 1.225(9) .
N6 O7 1.234(10) .
N6 O6 1.260(10) .
N7 O8 1.217(9) .
N7 O10 1.238(9) .
N7 O9 1.264(9) .
O1 C13 1.281(9) .
O2 C13 1.218(10) .
O4 C26 1.225(9) .
O3 C26 1.275(9) .
C1 C2 1.379(11) .
C2 C3 1.395(11) .
C3 C4 1.387(11) .
C3 C29 1.500(10) 3_644
C4 C5 1.380(12) .
C6 C7 1.376(12) .
C6 C11 1.384(12) .
C6 C12 1.497(11) .
C7 C8 1.370(12) .
C8 C9 1.359(15) .
C9 C10 1.358(16) .
C10 C11 1.406(15) .
C12 C13 1.520(11) .
C14 C15 1.376(11) .
C15 C16 1.386(11) .
C16 C17 1.395(12) .
C16 C30 1.486(10) .
C17 C18 1.363(11) .
C19 C20 1.375(12) .
C19 C24 1.377(13) .
C20 C21 1.398(12) .
C20 C25 1.519(11) .
C21 C22 1.404(14) .
C22 C23 1.366(16) .
C23 C24 1.394(15) .
C25 C26 1.524(11) .

loop_
_geom_torsion_atom_site_label_1
_geom_torsion_atom_site_label_2
_geom_torsion_atom_site_label_3
_geom_torsion_atom_site_label_4
_geom_torsion
_geom_torsion_site_symmetry_1
_geom_torsion_site_symmetry_4
C5 N1 C1 C2 3.0(13) . .
Zn1 N1 C1 C2 -177.3(7) . .
N1 C1 C2 C3 -2.1(13) . .
C1 C2 C3 C4 1.0(12) . .
C1 C2 C3 C29 178.9(8) . 3_644
C2 C3 C4 C5 -1.0(13) . .
C29 C3 C4 C5 -178.9(8) 3_644 .
C1 N1 C5 C4 -2.9(13) . .
Zn1 N1 C5 C4 177.4(7) . .
C3 C4 C5 N1 2.0(14) . .
C11 C6 C7 C8 1.9(14) . .
C12 C6 C7 C8 177.9(8) . .
C6 C7 C8 C9 -0.8(16) . .
C7 C8 C9 C10 0.6(18) . .
C8 C9 C10 C11 -2(2) . .
C7 C6 C11 C10 -2.8(15) . .
C12 C6 C11 C10 -178.9(10) . .
C9 C10 C11 C6 3(2) . .
C7 C6 C12 N5 54.0(10) . .
C11 C6 C12 N5 -130.1(8) . .
C7 C6 C12 C13 -65.0(10) . .
C11 C6 C12 C13 110.9(9) . .
C30 N5 C12 C6 66.3(9) 3_645 .
C30 N5 C12 C13 -173.0(7) 3_645 .
Zn1 O1 C13 O2 -4.4(10) . .
Zn1 O1 C13 C12 170.8(5) . .
C6 C12 C13 O2 94.1(9) . .
N5 C12 C13 O2 -28.4(10) . .
C6 C12 C13 O1 -81.4(8) . .
N5 C12 C13 O1 156.1(6) . .
C18 N2 C14 C15 -4.4(12) . .
Zn1 N2 C14 C15 164.7(7) . .
N2 C14 C15 C16 1.4(14) . .
C14 C15 C16 C17 2.7(13) . .
C14 C15 C16 C30 -179.1(8) . .
C15 C16 C17 C18 -3.8(13) . .
C30 C16 C17 C18 178.2(9) . .
C14 N2 C18 C17 3.3(13) . .
Zn1 N2 C18 C17 -166.1(7) . .
C16 C17 C18 N2 0.9(14) . .
C24 C19 C20 C21 2.0(13) . .
C24 C19 C20 C25 -179.2(8) . .
C19 C20 C21 C22 -2.7(13) . .
C25 C20 C21 C22 178.4(8) . .
C20 C21 C22 C23 1.8(15) . .
C21 C22 C23 C24 -0.1(16) . .
C20 C19 C24 C23 -0.3(15) . .
C22 C23 C24 C19 -0.6(16) . .
C29 N4 C25 C20 165.1(7) . .
C29 N4 C25 C26 -73.7(8) . .
C19 C20 C25 N4 58.9(9) . .
C21 C20 C25 N4 -122.2(8) . .
C19 C20 C25 C26 -63.4(9) . .
C21 C20 C25 C26 115.5(8) . .
Zn1 O3 C26 O4 -7.7(11) . .
Zn1 O3 C26 C25 166.9(5) . .
N4 C25 C26 O4 -21.7(11) . .
C20 C25 C26 O4 98.8(8) . .
N4 C25 C26 O3 163.3(6) . .
C20 C25 C26 O3 -76.2(8) . .
C25 N4 C29 C3 177.2(7) . 3_654
C15 C16 C30 N5 168.0(8) . 3_655
C17 C16 C30 N5 -14.0(13) . 3_655
